data_2207230
loop_
_publ_author_name
'Yin, Zhi-Gang'
'Qian, Heng-Yu'

_publ_section_title
;
 \a-Ferrocenyl-<i>N</i>-(1-phenylethyl)benzylamine
;
_journal_coeditor_code HB6275
_journal_issue 11
_journal_name_full 'Acta Crystallographica Section E'
_journal_page_first m2351
_journal_page_last m2352
_journal_paper_doi 10.1107/S1600536805033039
_journal_volume 61
_journal_year 2005
_chemical_formula_iupac '[Fe (C5 H5) (C20 H20 N)]'
_chemical_formula_moiety 'C25 H25 Fe N'
_chemical_formula_sum 'C25 H25 Fe N'
_chemical_formula_weight 395.31
_chemical_name_common N-(1-phenylethyl)-1-ferrocenylbenzylamine
_chemical_name_systematic
;
\a-Ferrocenyl-N-(1-phenylethyl)benzylamine
;
_space_group_IT_number 19
_symmetry_cell_setting orthorhombic
_symmetry_space_group_name_Hall 'P 2ac 2ab'
_symmetry_space_group_name_H-M 'P 21 21 21'
_atom_sites_solution_hydrogens geom
_atom_sites_solution_primary direct
_atom_sites_solution_secondary difmap
_audit_creation_method SHELXL-97
_cell_angle_alpha 90.00
_cell_angle_beta 90.00
_cell_angle_gamma 90.00
_cell_formula_units_Z 4
_cell_length_a 8.0109(16)
_cell_length_b 8.7198(17)
_cell_length_c 28.718(6)
_cell_measurement_reflns_used 1875
_cell_measurement_temperature 291(2)
_cell_measurement_theta_max 24.55
_cell_measurement_theta_min 2.11
_cell_volume 2006.1(7)
_computing_cell_refinement SMART
_computing_data_collection 'SMART (Bruker, 2000)'
_computing_data_reduction 'SAINT (Bruker, 2000)'
_computing_molecular_graphics SHELXTL
_computing_publication_material SHELXTL
_computing_structure_refinement SHELXTL
_computing_structure_solution 'SHELXTL (Bruker, 2000)'
_diffrn_ambient_temperature 291(2)
_diffrn_measured_fraction_theta_full 0.987
_diffrn_measured_fraction_theta_max 0.987
_diffrn_measurement_device_type 'Bruker SMART APEX CCD area-detector'
_diffrn_measurement_method '\f and \w'
_diffrn_radiation_monochromator graphite
_diffrn_radiation_source 'sealed tube'
_diffrn_radiation_type MoK\a
_diffrn_radiation_wavelength 0.71073
_diffrn_reflns_av_R_equivalents 0.0427
_diffrn_reflns_av_sigmaI/netI 0.0990
_diffrn_reflns_limit_h_max 9
_diffrn_reflns_limit_h_min -9
_diffrn_reflns_limit_k_max 10
_diffrn_reflns_limit_k_min -10
_diffrn_reflns_limit_l_max 35
_diffrn_reflns_limit_l_min -35
_diffrn_reflns_number 9952
_diffrn_reflns_theta_full 26.00
_diffrn_reflns_theta_max 26.00
_diffrn_reflns_theta_min 1.42
_diffrn_standards_decay_% 0
_exptl_absorpt_coefficient_mu 0.760
_exptl_absorpt_correction_T_max 0.875
_exptl_absorpt_correction_T_min 0.863
_exptl_absorpt_correction_type multi-scan
_exptl_absorpt_process_details '(SADABS; Bruker, 2000)'
_exptl_crystal_colour orange
_exptl_crystal_density_diffrn 1.309
_exptl_crystal_density_method 'not measured'
_exptl_crystal_description block
_exptl_crystal_F_000 832
_exptl_crystal_size_max 0.20
_exptl_crystal_size_mid 0.19
_exptl_crystal_size_min 0.18
_refine_diff_density_max 0.614
_refine_diff_density_min -0.418
_refine_ls_abs_structure_details 'Flack (1983), 1578 Friedel pairs'
_refine_ls_abs_structure_Flack 0.08(3)
_refine_ls_extinction_method none
_refine_ls_goodness_of_fit_ref 0.994
_refine_ls_hydrogen_treatment constr
_refine_ls_matrix_type full
_refine_ls_number_parameters 244
_refine_ls_number_reflns 3866
_refine_ls_number_restraints 0
_refine_ls_restrained_S_all 0.994
_refine_ls_R_factor_all 0.0864
_refine_ls_R_factor_gt 0.0582
_refine_ls_shift/su_max 0.000
_refine_ls_shift/su_mean 0.000
_refine_ls_structure_factor_coef Fsqd
_refine_ls_weighting_details 'calc w = 1/[\s^2^(Fo^2^)+(0.1P)^2^] where P = (Fo^2^+2Fc^2^)/3'
_refine_ls_weighting_scheme calc
_refine_ls_wR_factor_gt 0.1088
_refine_ls_wR_factor_ref 0.1131
_reflns_number_gt 2675
_reflns_number_total 3866
_reflns_threshold_expression I>2\s(I)
_cod_data_source_file hb6275.cif
_cod_data_source_block I
_cod_depositor_comments
;
The following automatic conversions were performed:
'_symmetry_cell_setting' value 'Orthorhombic' changed to 'orthorhombic'
according to '/home/saulius/struct/CIF-dictionaries/cif_core.dic'
dictionary named 'cif_core.dic' version 2.4.1 from 2010-06-29.

Automatic conversion script
Id: cif_fix_enum 1527 2010-12-29 10:47:43Z saulius 

The following automatic conversions were performed:

'_symmetry_cell_setting' value 'Orthorhombic' changed to
'orthorhombic' according to
/home/saulius/struct/CIF-dictionaries/cif_core.dic dictionary named
'cif_core.dic' version 2.4.1 from 2010-06-29.

Automatic conversion script
Id: cif_fix_values 1715 2011-07-08 13:25:40Z adriana 
;
_cod_original_cell_volume 2006.0(7)
_cod_database_code 2207230
_cod_database_fobs_code 2207230

loop_
_symmetry_equiv_pos_as_xyz
'x, y, z'
'-x+1/2, -y, z+1/2'
'-x, y+1/2, -z+1/2'
'x+1/2, -y+1/2, -z'

loop_
_atom_site_label
_atom_site_fract_x
_atom_site_fract_y
_atom_site_fract_z
_atom_site_U_iso_or_equiv
_atom_site_adp_type
_atom_site_calc_flag
_atom_site_refinement_flags
_atom_site_occupancy
_atom_site_type_symbol
Fe1 0.21144(8) 0.48754(7) 0.94786(2) 0.04624(18) Uani d . 1 Fe
N1 0.4708(4) 0.4104(4) 0.84801(12) 0.0424(8) Uani d . 1 N
H1B 0.5006 0.4947 0.8612 0.051 Uiso calc R 1 H
C1 0.0528(7) 0.5511(7) 0.8967(2) 0.0710(17) Uani d . 1 C
H1A 0.0419 0.4996 0.8665 0.085 Uiso calc R 1 H
C2 -0.0363(6) 0.5197(8) 0.9336(2) 0.0747(16) Uani d . 1 C
H2A -0.1219 0.4395 0.9353 0.090 Uiso calc R 1 H
C3 0.0140(7) 0.6107(7) 0.9709(2) 0.0680(16) Uani d . 1 C
H3A -0.0327 0.6105 1.0024 0.082 Uiso calc R 1 H
C4 0.1347(7) 0.7122(6) 0.9531(2) 0.0739(16) Uani d . 1 C
H4A 0.1907 0.7965 0.9694 0.089 Uiso calc R 1 H
C5 0.1533(8) 0.6679(7) 0.9054(2) 0.0693(16) Uani d . 1 C
H5A 0.2290 0.7158 0.8829 0.083 Uiso calc R 1 H
C6 0.2542(5) 0.2584(4) 0.95472(16) 0.0427(10) Uani d . 1 C
H6A 0.1760 0.1758 0.9469 0.051 Uiso calc R 1 H
C7 0.2699(6) 0.3330(5) 0.99921(16) 0.0521(11) Uani d . 1 C
H7A 0.2030 0.3112 1.0270 0.062 Uiso calc R 1 H
C8 0.3943(5) 0.4452(5) 0.99537(16) 0.0470(11) Uani d . 1 C
H8A 0.4292 0.5152 1.0202 0.056 Uiso calc R 1 H
C9 0.4617(5) 0.4408(5) 0.94997(16) 0.0418(9) Uani d . 1 C
H9A 0.5505 0.5074 0.9381 0.050 Uiso calc R 1 H
C10 0.3763(6) 0.3255(5) 0.92395(15) 0.0403(10) Uani d . 1 C
C11 0.4123(5) 0.2760(4) 0.87481(14) 0.0346(9) Uani d . 1 C
H11A 0.3101 0.2356 0.8606 0.042 Uiso calc R 1 H
C12 0.5458(6) 0.1497(5) 0.87590(15) 0.0415(10) Uani d . 1 C
C13 0.7139(6) 0.1782(6) 0.87087(16) 0.0538(11) Uani d . 1 C
H13A 0.7518 0.2770 0.8648 0.065 Uiso calc R 1 H
C14 0.8261(7) 0.0581(6) 0.87498(19) 0.0643(16) Uani d . 1 C
H14A 0.9392 0.0764 0.8702 0.077 Uiso calc R 1 H
C15 0.7737(9) -0.0871(7) 0.88589(19) 0.0730(16) Uani d . 1 C
H15A 0.8509 -0.1659 0.8896 0.088 Uiso calc R 1 H
C16 0.6088(7) -0.1148(7) 0.8913(2) 0.0638(15) Uani d . 1 C
H16A 0.5739 -0.2136 0.8985 0.077 Uiso calc R 1 H
C17 0.4912(6) -0.0016(6) 0.88629(16) 0.0595(12) Uani d . 1 C
H17A 0.3782 -0.0234 0.8897 0.071 Uiso calc R 1 H
C18 0.4745(5) 0.3891(5) 0.79692(15) 0.0417(10) Uani d . 1 C
H18A 0.4759 0.2786 0.7907 0.050 Uiso calc R 1 H
C19 0.3210(5) 0.4540(6) 0.77464(18) 0.0643(15) Uani d . 1 C
H19A 0.2238 0.4082 0.7884 0.096 Uiso calc R 1 H
H19B 0.3227 0.4325 0.7419 0.096 Uiso calc R 1 H
H19C 0.3180 0.5629 0.7794 0.096 Uiso calc R 1 H
C20 0.6315(5) 0.4570(5) 0.77617(15) 0.0414(10) Uani d . 1 C
C21 0.7264(6) 0.5612(6) 0.79856(15) 0.0509(11) Uani d . 1 C
H21A 0.6955 0.5931 0.8282 0.061 Uiso calc R 1 H
C22 0.8722(6) 0.6231(7) 0.77785(18) 0.0617(14) Uani d . 1 C
H22A 0.9377 0.6932 0.7941 0.074 Uiso calc R 1 H
C23 0.9157(7) 0.5789(7) 0.7340(2) 0.0701(16) Uani d . 1 C
H23A 1.0115 0.6184 0.7201 0.084 Uiso calc R 1 H
C24 0.8183(7) 0.4765(7) 0.71024(17) 0.0670(15) Uani d . 1 C
H24A 0.8479 0.4467 0.6803 0.080 Uiso calc R 1 H
C25 0.6752(7) 0.4168(6) 0.73084(18) 0.0622(14) Uani d . 1 C
H25A 0.6080 0.3494 0.7142 0.075 Uiso calc R 1 H

loop_
_atom_site_aniso_label
_atom_site_aniso_U_11
_atom_site_aniso_U_22
_atom_site_aniso_U_33
_atom_site_aniso_U_12
_atom_site_aniso_U_13
_atom_site_aniso_U_23
Fe1 0.0426(3) 0.0442(3) 0.0520(4) 0.0078(3) 0.0019(3) -0.0010(3)
N1 0.059(2) 0.038(2) 0.0295(19) -0.0080(16) -0.0039(17) -0.0018(14)
C1 0.065(3) 0.076(5) 0.072(4) 0.031(3) -0.021(3) 0.000(3)
C2 0.047(3) 0.079(4) 0.098(4) 0.017(3) -0.016(3) -0.011(4)
C3 0.058(3) 0.071(4) 0.075(4) 0.027(3) 0.006(3) -0.010(3)
C4 0.074(3) 0.055(3) 0.093(5) 0.027(3) -0.020(4) -0.013(3)
C5 0.079(4) 0.062(3) 0.068(4) 0.027(3) 0.001(3) 0.011(3)
C6 0.044(2) 0.0363(19) 0.048(2) 0.0040(15) 0.010(2) 0.003(2)
C7 0.060(3) 0.054(3) 0.043(2) 0.006(2) -0.002(2) 0.009(2)
C8 0.052(3) 0.055(3) 0.034(2) 0.009(2) -0.004(2) -0.006(2)
C9 0.040(2) 0.048(2) 0.038(2) 0.0072(17) -0.006(2) 0.007(2)
C10 0.048(2) 0.039(2) 0.034(2) 0.0085(18) 0.003(2) 0.0018(19)
C11 0.040(2) 0.034(2) 0.030(2) 0.0075(17) -0.0012(17) 0.0023(17)
C12 0.053(3) 0.039(2) 0.033(2) 0.0145(19) -0.007(2) -0.0071(19)
C13 0.047(2) 0.069(3) 0.045(3) 0.016(3) 0.003(3) -0.006(2)
C14 0.072(4) 0.073(4) 0.049(3) 0.021(3) 0.001(3) -0.013(3)
C15 0.071(4) 0.080(4) 0.068(4) 0.014(3) -0.005(3) -0.010(3)
C16 0.069(4) 0.054(3) 0.069(4) 0.015(3) -0.007(3) -0.005(3)
C17 0.073(3) 0.039(2) 0.067(3) 0.018(3) -0.009(2) -0.003(3)
C18 0.048(3) 0.036(2) 0.042(2) -0.0026(18) 0.000(2) -0.008(2)
C19 0.047(3) 0.085(4) 0.061(3) -0.006(2) -0.007(2) 0.002(3)
C20 0.051(2) 0.040(3) 0.033(2) 0.0064(19) 0.001(2) -0.0010(19)
C21 0.043(2) 0.072(3) 0.037(2) -0.008(2) 0.004(2) 0.002(2)
C22 0.054(3) 0.086(4) 0.045(3) -0.010(3) -0.006(3) 0.012(3)
C23 0.062(4) 0.095(4) 0.053(4) 0.009(3) 0.014(3) 0.028(3)
C24 0.081(4) 0.077(4) 0.043(3) 0.013(3) 0.007(3) 0.011(3)
C25 0.080(4) 0.063(3) 0.044(3) 0.001(3) 0.007(3) 0.003(2)

loop_
_atom_type_symbol
_atom_type_description
_atom_type_scat_dispersion_real
_atom_type_scat_dispersion_imag
_atom_type_scat_source
C C 0.0033 0.0016 'International Tables Vol C Tables 4.2.6.8 and 6.1.1.4'
H H 0.0000 0.0000 'International Tables Vol C Tables 4.2.6.8 and 6.1.1.4'
N N 0.0061 0.0033 'International Tables Vol C Tables 4.2.6.8 and 6.1.1.4'
Fe Fe 0.3463 0.8444 'International Tables Vol C Tables 4.2.6.8 and 6.1.1.4'

loop_
_geom_angle_atom_site_label_1
_geom_angle_atom_site_label_2
_geom_angle_atom_site_label_3
_geom_angle
_geom_angle_publ_flag
C1 Fe1 C3 66.5(3) ?
C1 Fe1 C8 171.9(2) ?
C3 Fe1 C8 116.1(2) ?
C1 Fe1 C6 116.4(2) ?
C3 Fe1 C6 128.4(2) ?
C8 Fe1 C6 68.66(18) ?
C1 Fe1 C5 38.0(2) ?
C3 Fe1 C5 67.0(2) ?
C8 Fe1 C5 134.7(2) ?
C6 Fe1 C5 148.3(2) ?
C1 Fe1 C2 37.5(2) ?
C3 Fe1 C2 40.0(2) ?
C8 Fe1 C2 149.0(2) ?
C6 Fe1 C2 108.5(2) ?
C5 Fe1 C2 63.5(3) ?
C1 Fe1 C9 133.8(2) ?
C3 Fe1 C9 149.5(2) ?
C8 Fe1 C9 40.46(17) ?
C6 Fe1 C9 68.72(16) ?
C5 Fe1 C9 113.2(2) ?
C2 Fe1 C9 169.6(2) ?
C1 Fe1 C7 147.8(3) ?
C3 Fe1 C7 107.0(2) ?
C8 Fe1 C7 40.08(18) ?
C6 Fe1 C7 41.21(18) ?
C5 Fe1 C7 170.5(2) ?
C2 Fe1 C7 117.1(3) ?
C9 Fe1 C7 67.94(19) ?
C1 Fe1 C10 110.5(2) ?
C3 Fe1 C10 168.0(2) ?
C8 Fe1 C10 68.67(17) ?
C6 Fe1 C10 41.31(16) ?
C5 Fe1 C10 118.5(2) ?
C2 Fe1 C10 130.7(2) ?
C9 Fe1 C10 40.75(17) ?
C7 Fe1 C10 68.99(18) ?
C1 Fe1 C4 66.7(2) ?
C3 Fe1 C4 40.3(2) ?
C8 Fe1 C4 109.8(2) ?
C6 Fe1 C4 167.6(2) ?
C5 Fe1 C4 40.8(2) ?
C2 Fe1 C4 66.1(3) ?
C9 Fe1 C4 118.7(2) ?
C7 Fe1 C4 129.9(2) ?
C10 Fe1 C4 150.6(2) ?
C11 N1 C18 115.0(3) ?
C11 N1 H1B 122.5 ?
C18 N1 H1B 122.5 ?
C2 C1 C5 109.9(6) ?
C2 C1 Fe1 72.3(3) ?
C5 C1 Fe1 72.0(3) ?
C2 C1 H1A 125.0 ?
C5 C1 H1A 125.0 ?
Fe1 C1 H1A 125.0 ?
C1 C2 C3 110.3(6) n
C1 C2 Fe1 70.2(3) ?
C3 C2 Fe1 69.1(3) ?
C1 C2 H2A 124.8 ?
C3 C2 H2A 124.8 ?
Fe1 C2 H2A 124.8 ?
C2 C3 C4 106.1(6) ?
C2 C3 Fe1 70.9(3) ?
C4 C3 Fe1 71.2(3) ?
C2 C3 H3A 126.8 ?
C4 C3 H3A 126.8 ?
Fe1 C3 H3A 126.8 ?
C3 C4 C5 104.5(5) ?
C3 C4 Fe1 68.5(3) ?
C5 C4 Fe1 69.0(3) ?
C3 C4 H4A 127.8 ?
C5 C4 H4A 127.8 ?
Fe1 C4 H4A 127.8 ?
C1 C5 C4 109.0(6) ?
C1 C5 Fe1 70.1(3) ?
C4 C5 Fe1 70.1(3) ?
C1 C5 H5A 125.5 ?
C4 C5 H5A 125.5 ?
Fe1 C5 H5A 125.5 ?
C7 C6 C10 107.5(4) ?
C7 C6 Fe1 70.0(2) ?
C10 C6 Fe1 69.9(2) ?
C7 C6 H6A 126.2 ?
C10 C6 H6A 126.2 ?
Fe1 C6 H6A 126.2 ?
C8 C7 C6 107.9(4) ?
C8 C7 Fe1 69.3(3) ?
C6 C7 Fe1 68.8(2) ?
C8 C7 H7A 126.0 ?
C6 C7 H7A 126.0 ?
Fe1 C7 H7A 126.0 ?
C7 C8 C9 109.0(4) ?
C7 C8 Fe1 70.6(3) ?
C9 C8 Fe1 70.2(2) ?
C7 C8 H8A 125.5 ?
C9 C8 H8A 125.5 ?
Fe1 C8 H8A 125.5 ?
C8 C9 C10 108.6(4) ?
C8 C9 Fe1 69.4(2) ?
C10 C9 Fe1 69.8(2) ?
C8 C9 H9A 125.7 ?
C10 C9 H9A 125.7 ?
Fe1 C9 H9A 125.7 ?
C9 C10 C6 106.9(4) n
C9 C10 C11 127.0(4) ?
C6 C10 C11 126.1(4) ?
C9 C10 Fe1 69.4(2) ?
C6 C10 Fe1 68.8(2) ?
C11 C10 Fe1 129.4(3) ?
N1 C11 C10 108.8(3) n
N1 C11 C12 111.0(3) ?
C10 C11 C12 108.7(3) n
N1 C11 H11A 109.4 ?
C10 C11 H11A 109.4 ?
C12 C11 H11A 109.4 ?
C13 C12 C17 119.4(4) ?
C13 C12 C11 123.3(4) ?
C17 C12 C11 117.1(4) ?
C12 C13 C14 119.3(5) n
C12 C13 H13A 120.4 ?
C14 C13 H13A 120.4 ?
C15 C14 C13 121.3(6) ?
C15 C14 H14A 119.3 ?
C13 C14 H14A 119.3 ?
C16 C15 C14 119.3(6) ?
C16 C15 H15A 120.3 ?
C14 C15 H15A 120.3 ?
C15 C16 C17 122.1(6) ?
C15 C16 H16A 119.0 ?
C17 C16 H16A 119.0 ?
C16 C17 C12 118.6(5) ?
C16 C17 H17A 120.7 ?
C12 C17 H17A 120.7 ?
N1 C18 C19 111.1(4) n
N1 C18 C20 111.0(3) n
C19 C18 C20 111.5(4) ?
N1 C18 H18A 107.7 ?
C19 C18 H18A 107.7 ?
C20 C18 H18A 107.7 ?
C18 C19 H19A 109.5 ?
C18 C19 H19B 109.5 ?
H19A C19 H19B 109.5 ?
C18 C19 H19C 109.5 ?
H19A C19 H19C 109.5 ?
H19B C19 H19C 109.5 ?
C21 C20 C25 118.3(4) ?
C21 C20 C18 123.0(4) ?
C25 C20 C18 118.6(4) ?
C20 C21 C22 121.4(5) ?
C20 C21 H21A 119.3 ?
C22 C21 H21A 119.3 ?
C23 C22 C21 119.4(5) ?
C23 C22 H22A 120.3 ?
C21 C22 H22A 120.3 ?
C22 C23 C24 120.0(5) ?
C22 C23 H23A 120.0 ?
C24 C23 H23A 120.0 ?
C23 C24 C25 120.2(5) ?
C23 C24 H24A 119.9 ?
C25 C24 H24A 119.9 ?
C24 C25 C20 120.7(5) ?
C24 C25 H25A 119.7 ?
C20 C25 H25A 119.7 ?

loop_
_geom_bond_atom_site_label_1
_geom_bond_atom_site_label_2
_geom_bond_distance
_geom_bond_publ_flag
Fe1 C1 2.021(5) ?
Fe1 C3 2.023(5) ?
Fe1 C8 2.036(4) ?
Fe1 C6 2.037(4) ?
Fe1 C5 2.044(5) ?
Fe1 C2 2.046(5) ?
Fe1 C9 2.046(4) ?
Fe1 C7 2.052(4) ?
Fe1 C10 2.052(4) ?
Fe1 C4 2.058(5) ?
N1 C11 1.478(5) n
N1 C18 1.479(5) n
N1 H1B 0.8600 ?
C1 C2 1.308(8) ?
C1 C5 1.322(8) ?
C1 H1A 0.9800 ?
C2 C3 1.393(8) ?
C2 H2A 0.9800 ?
C3 C4 1.407(8) ?
C3 H3A 0.9800 ?
C4 C5 1.431(8) ?
C4 H4A 0.9800 ?
C5 H5A 0.9800 ?
C6 C7 1.439(6) ?
C6 C10 1.442(6) ?
C6 H6A 0.9800 ?
C7 C8 1.401(6) ?
C7 H7A 0.9800 ?
C8 C9 1.412(6) ?
C8 H8A 0.9800 ?
C9 C10 1.427(6) ?
C9 H9A 0.9800 ?
C10 C11 1.504(5) ?
C11 C12 1.535(5) ?
C11 H11A 0.9800 n
C12 C13 1.377(7) n
C12 C17 1.422(7) ?
C13 C14 1.385(6) ?
C13 H13A 0.9300 ?
C14 C15 1.370(8) ?
C14 H14A 0.9300 ?
C15 C16 1.352(9) ?
C15 H15A 0.9300 ?
C16 C17 1.372(7) n
C16 H16A 0.9300 ?
C17 H17A 0.9300 ?
C18 C19 1.497(6) n
C18 C20 1.513(6) n
C18 H18A 0.9800 ?
C19 H19A 0.9600 ?
C19 H19B 0.9600 ?
C19 H19C 0.9600 ?
C20 C21 1.347(6) ?
C20 C25 1.393(6) ?
C21 C22 1.418(6) ?
C21 H21A 0.9300 ?
C22 C23 1.363(7) ?
C22 H22A 0.9300 ?
C23 C24 1.367(8) ?
C23 H23A 0.9300 ?
C24 C25 1.391(7) ?
C24 H24A 0.9300 ?
C25 H25A 0.9300 ?

loop_
_geom_hbond_atom_site_label_D
_geom_hbond_atom_site_label_H
_geom_hbond_atom_site_label_A
_geom_hbond_site_symmetry_A
_geom_hbond_distance_DH
_geom_hbond_distance_HA
_geom_hbond_distance_DA
_geom_hbond_angle_DHA
_geom_hbond_publ_flag
C7 H7A Cg2 3_457 0.98 3.20 3.895(5) 129 yes
C7 H7A Cg3 3_457 0.98 3.00 3.749(5) 134 yes
C15 H15A Cg1 1_645 0.93 2.85 3.744(7) 161 yes

loop_
_geom_torsion_atom_site_label_1
_geom_torsion_atom_site_label_2
_geom_torsion_atom_site_label_3
_geom_torsion_atom_site_label_4
_geom_torsion
C3 Fe1 C1 C2 -36.5(4)
C6 Fe1 C1 C2 86.2(4)
C5 Fe1 C1 C2 -118.7(6)
C9 Fe1 C1 C2 171.3(4)
C7 Fe1 C1 C2 48.1(6)
C10 Fe1 C1 C2 131.0(4)
C4 Fe1 C1 C2 -80.6(4)
C3 Fe1 C1 C5 82.2(4)
C6 Fe1 C1 C5 -155.2(3)
C2 Fe1 C1 C5 118.7(6)
C9 Fe1 C1 C5 -70.0(5)
C7 Fe1 C1 C5 166.8(4)
C10 Fe1 C1 C5 -110.4(4)
C4 Fe1 C1 C5 38.1(4)
C5 C1 C2 C3 -5.0(7)
Fe1 C1 C2 C3 57.5(4)
C5 C1 C2 Fe1 -62.5(4)
C3 Fe1 C2 C1 122.1(6)
C8 Fe1 C2 C1 171.3(4)
C6 Fe1 C2 C1 -109.6(4)
C5 Fe1 C2 C1 37.1(4)
C9 Fe1 C2 C1 -37.0(16)
C7 Fe1 C2 C1 -153.5(4)
C10 Fe1 C2 C1 -68.8(5)
C4 Fe1 C2 C1 82.3(4)
C1 Fe1 C2 C3 -122.1(6)
C8 Fe1 C2 C3 49.2(7)
C6 Fe1 C2 C3 128.3(4)
C5 Fe1 C2 C3 -85.0(4)
C9 Fe1 C2 C3 -159.1(12)
C7 Fe1 C2 C3 84.4(4)
C10 Fe1 C2 C3 169.1(3)
C4 Fe1 C2 C3 -39.7(4)
C1 C2 C3 C4 4.7(6)
Fe1 C2 C3 C4 62.9(3)
C1 C2 C3 Fe1 -58.2(4)
C1 Fe1 C3 C2 34.2(4)
C8 Fe1 C3 C2 -154.3(4)
C6 Fe1 C3 C2 -71.7(5)
C5 Fe1 C3 C2 75.7(4)
C9 Fe1 C3 C2 172.7(4)
C7 Fe1 C3 C2 -112.1(4)
C10 Fe1 C3 C2 -43.5(12)
C4 Fe1 C3 C2 115.4(6)
C1 Fe1 C3 C4 -81.2(4)
C8 Fe1 C3 C4 90.3(4)
C6 Fe1 C3 C4 172.9(3)
C5 Fe1 C3 C4 -39.7(4)
C2 Fe1 C3 C4 -115.4(6)
C9 Fe1 C3 C4 57.3(6)
C7 Fe1 C3 C4 132.5(4)
C10 Fe1 C3 C4 -158.9(9)
C2 C3 C4 C5 -2.6(5)
Fe1 C3 C4 C5 60.1(3)
C2 C3 C4 Fe1 -62.7(4)
C1 Fe1 C4 C3 80.5(4)
C8 Fe1 C4 C3 -107.4(4)
C6 Fe1 C4 C3 -26.8(12)
C5 Fe1 C4 C3 116.0(5)
C2 Fe1 C4 C3 39.4(4)
C9 Fe1 C4 C3 -150.9(3)
C7 Fe1 C4 C3 -66.7(4)
C10 Fe1 C4 C3 171.2(4)
C1 Fe1 C4 C5 -35.5(4)
C3 Fe1 C4 C5 -116.0(5)
C8 Fe1 C4 C5 136.7(4)
C6 Fe1 C4 C5 -142.8(10)
C2 Fe1 C4 C5 -76.5(4)
C9 Fe1 C4 C5 93.1(4)
C7 Fe1 C4 C5 177.3(4)
C10 Fe1 C4 C5 55.2(6)
C2 C1 C5 C4 3.2(6)
Fe1 C1 C5 C4 -59.5(4)
C2 C1 C5 Fe1 62.7(4)
C3 C4 C5 C1 -0.2(6)
Fe1 C4 C5 C1 59.5(4)
C3 C4 C5 Fe1 -59.7(3)
C3 Fe1 C5 C1 -80.8(4)
C8 Fe1 C5 C1 174.7(4)
C6 Fe1 C5 C1 45.7(6)
C2 Fe1 C5 C1 -36.6(4)
C9 Fe1 C5 C1 132.4(4)
C10 Fe1 C5 C1 87.3(4)
C4 Fe1 C5 C1 -120.0(5)
C1 Fe1 C5 C4 120.0(5)
C3 Fe1 C5 C4 39.2(3)
C8 Fe1 C5 C4 -65.4(4)
C6 Fe1 C5 C4 165.7(4)
C2 Fe1 C5 C4 83.3(4)
C9 Fe1 C5 C4 -107.6(4)
C10 Fe1 C5 C4 -152.8(3)
C1 Fe1 C6 C7 -150.1(3)
C3 Fe1 C6 C7 -70.2(4)
C8 Fe1 C6 C7 36.8(3)
C5 Fe1 C6 C7 -179.6(4)
C2 Fe1 C6 C7 -110.3(3)
C9 Fe1 C6 C7 80.4(3)
C10 Fe1 C6 C7 118.3(4)
C4 Fe1 C6 C7 -48.4(11)
C1 Fe1 C6 C10 91.5(3)
C3 Fe1 C6 C10 171.4(3)
C8 Fe1 C6 C10 -81.5(3)
C5 Fe1 C6 C10 62.1(5)
C2 Fe1 C6 C10 131.4(3)
C9 Fe1 C6 C10 -38.0(2)
C7 Fe1 C6 C10 -118.3(4)
C4 Fe1 C6 C10 -166.8(10)
C10 C6 C7 C8 1.6(5)
Fe1 C6 C7 C8 -58.5(3)
C10 C6 C7 Fe1 60.1(3)
C1 Fe1 C7 C8 176.8(4)
C3 Fe1 C7 C8 -110.6(3)
C6 Fe1 C7 C8 119.9(4)
C2 Fe1 C7 C8 -152.6(3)
C9 Fe1 C7 C8 37.5(3)
C10 Fe1 C7 C8 81.4(3)
C4 Fe1 C7 C8 -72.1(4)
C1 Fe1 C7 C6 56.9(5)
C3 Fe1 C7 C6 129.5(3)
C8 Fe1 C7 C6 -119.9(4)
C2 Fe1 C7 C6 87.5(3)
C9 Fe1 C7 C6 -82.4(3)
C10 Fe1 C7 C6 -38.5(3)
C4 Fe1 C7 C6 167.9(3)
C6 C7 C8 C9 -1.7(5)
Fe1 C7 C8 C9 -59.9(3)
C6 C7 C8 Fe1 58.1(3)
C3 Fe1 C8 C7 85.6(3)
C6 Fe1 C8 C7 -37.8(3)
C5 Fe1 C8 C7 168.2(3)
C2 Fe1 C8 C7 52.8(6)
C9 Fe1 C8 C7 -119.6(4)
C10 Fe1 C8 C7 -82.3(3)
C4 Fe1 C8 C7 129.0(3)
C3 Fe1 C8 C9 -154.8(3)
C6 Fe1 C8 C9 81.8(3)
C5 Fe1 C8 C9 -72.2(4)
C2 Fe1 C8 C9 172.4(4)
C7 Fe1 C8 C9 119.6(4)
C10 Fe1 C8 C9 37.3(2)
C4 Fe1 C8 C9 -111.3(3)
C7 C8 C9 C10 1.2(5)
Fe1 C8 C9 C10 -59.0(3)
C7 C8 C9 Fe1 60.1(3)
C1 Fe1 C9 C8 171.6(3)
C3 Fe1 C9 C8 49.0(5)
C6 Fe1 C9 C8 -81.7(3)
C5 Fe1 C9 C8 132.6(3)
C2 Fe1 C9 C8 -157.9(13)
C7 Fe1 C9 C8 -37.2(3)
C10 Fe1 C9 C8 -120.1(4)
C4 Fe1 C9 C8 87.4(3)
C1 Fe1 C9 C10 -68.3(4)
C3 Fe1 C9 C10 169.1(4)
C8 Fe1 C9 C10 120.1(4)
C6 Fe1 C9 C10 38.5(2)
C5 Fe1 C9 C10 -107.3(3)
C2 Fe1 C9 C10 -37.7(14)
C7 Fe1 C9 C10 83.0(3)
C4 Fe1 C9 C10 -152.5(3)
C8 C9 C10 C6 -0.1(4)
Fe1 C9 C10 C6 -58.8(3)
C8 C9 C10 C11 -176.8(4)
Fe1 C9 C10 C11 124.5(4)
C8 C9 C10 Fe1 58.7(3)
C7 C6 C10 C9 -0.9(5)
Fe1 C6 C10 C9 59.2(3)
C7 C6 C10 C11 175.8(4)
Fe1 C6 C10 C11 -124.1(4)
C7 C6 C10 Fe1 -60.1(3)
C1 Fe1 C10 C9 134.3(3)
C3 Fe1 C10 C9 -152.7(10)
C8 Fe1 C10 C9 -37.1(3)
C6 Fe1 C10 C9 -118.6(3)
C5 Fe1 C10 C9 93.3(3)
C2 Fe1 C10 C9 171.6(4)
C7 Fe1 C10 C9 -80.2(3)
C4 Fe1 C10 C9 55.7(5)
C1 Fe1 C10 C6 -107.1(3)
C3 Fe1 C10 C6 -34.1(11)
C8 Fe1 C10 C6 81.5(3)
C5 Fe1 C10 C6 -148.1(3)
C2 Fe1 C10 C6 -69.8(4)
C9 Fe1 C10 C6 118.6(3)
C7 Fe1 C10 C6 38.4(3)
C4 Fe1 C10 C6 174.2(4)
C1 Fe1 C10 C11 12.7(5)
C3 Fe1 C10 C11 85.8(11)
C8 Fe1 C10 C11 -158.6(4)
C6 Fe1 C10 C11 119.9(5)
C5 Fe1 C10 C11 -28.2(5)
C2 Fe1 C10 C11 50.1(5)
C9 Fe1 C10 C11 -121.5(5)
C7 Fe1 C10 C11 158.3(4)
C4 Fe1 C10 C11 -65.9(6)
C18 N1 C11 C10 -166.6(3)
C18 N1 C11 C12 73.9(4)
C9 C10 C11 N1 -33.4(5)
C6 C10 C11 N1 150.5(4)
Fe1 C10 C11 N1 59.4(5)
C9 C10 C11 C12 87.6(5)
C6 C10 C11 C12 -88.5(5)
Fe1 C10 C11 C12 -179.6(3)
N1 C11 C12 C13 25.4(6)
C10 C11 C12 C13 -94.2(5)
N1 C11 C12 C17 -159.7(4)
C10 C11 C12 C17 80.8(5)
C17 C12 C13 C14 1.5(7)
C11 C12 C13 C14 176.3(4)
C12 C13 C14 C15 -2.8(8)
C13 C14 C15 C16 2.2(9)
C14 C15 C16 C17 -0.3(9)
C15 C16 C17 C12 -1.0(8)
C13 C12 C17 C16 0.4(7)
C11 C12 C17 C16 -174.8(4)
C11 N1 C18 C19 97.4(4)
C11 N1 C18 C20 -137.9(3)
N1 C18 C20 C21 -18.7(6)
C19 C18 C20 C21 105.8(5)
N1 C18 C20 C25 165.1(4)
C19 C18 C20 C25 -70.4(5)
C25 C20 C21 C22 -3.3(7)
C18 C20 C21 C22 -179.6(4)
C20 C21 C22 C23 1.4(8)
C21 C22 C23 C24 0.4(8)
C22 C23 C24 C25 -0.2(8)
C23 C24 C25 C20 -1.7(8)
C21 C20 C25 C24 3.5(7)
C18 C20 C25 C24 179.9(4)
